data_1552457
loop_
_publ_author_name
'Shu, Chang'
'Liu, Honglei'
'Slawin, Alexandra M. Z.'
'Carpenter-Warren, Cameron'
'Smith, Andrew D.'

_publ_section_title
;
 Isothiourea-catalysed enantioselective Michael addition of N-heterocyclic
 pronucleophiles to \a,\b-unsaturated aryl esters
;
_journal_issue 1
_journal_name_full 'Chemical Science'
_journal_page_first 241
_journal_page_last 247
_journal_paper_doi 10.1039/C9SC04303A
_journal_volume 11
_journal_year 2020
_chemical_formula_moiety 'C28 H26 F3 N3 O2'
_chemical_formula_sum 'C28 H26 F3 N3 O2'
_chemical_formula_weight 493.52
_space_group_crystal_system monoclinic
_space_group_IT_number 14
_space_group_name_Hall '-P 2ybc'
_space_group_name_H-M_alt 'P 1 21/c 1'
_symmetry_space_group_name_Hall '-P 2ybc'
_symmetry_space_group_name_H-M 'P 1 21/c 1'
_atom_sites_solution_hydrogens mixed
_atom_sites_solution_primary dual
_audit_creation_date 2019-07-03
_audit_creation_method
;
Olex2 1.2
(compiled 2018.05.29 svn.r3508 for OlexSys, GUI svn.r5506)
;
_audit_update_record
;
2019-07-05 deposited with the CCDC.    2019-10-14 downloaded from the CCDC.
;
_cell_angle_alpha 90
_cell_angle_beta 93.107(2)
_cell_angle_gamma 90
_cell_formula_units_Z 4
_cell_length_a 19.7387(4)
_cell_length_b 13.4237(3)
_cell_length_c 9.3356(2)
_cell_measurement_reflns_used 11544
_cell_measurement_temperature 173
_cell_measurement_theta_max 67.6730
_cell_measurement_theta_min 3.3140
_cell_volume 2469.98(9)
_computing_cell_refinement 'CrysAlisPro 1.171.39.8d (Rigaku OD, 2015)'
_computing_data_collection 'CrysAlisPro 1.171.39.8d (Rigaku OD, 2015)'
_computing_data_reduction 'CrysAlisPro 1.171.39.8d (Rigaku OD, 2015)'
_computing_molecular_graphics 'Olex2 (Dolomanov et al., 2009)'
_computing_publication_material 'Olex2 (Dolomanov et al., 2009)'
_computing_structure_refinement 'ShelXL (Sheldrick, 2015)'
_computing_structure_solution 'ShelXT (Sheldrick, 2015)'
_diffrn_ambient_temperature 173
_diffrn_detector 'PILATUS P100'
_diffrn_measured_fraction_theta_full 0.996
_diffrn_measured_fraction_theta_max 0.989
_diffrn_measurement_details
;
List of Runs (angles in degrees, time in seconds):

  # Type    Start    End  Width  t~exp~   \w     \q     \k     \f   Frames
#--------------------------------------------------------------------------
  1  \f      0.00 200.00   0.50   15.00   0.00 -30.00   0.00    --   400
  2  \w    -72.00   1.00   0.50   15.00    --  -30.00 -72.00 -90.00  146
  3  \w   -113.00 -71.00   0.50   15.00    --  -30.00 180.00 -45.00   84
  4  \f      0.00 200.00   0.50   15.00   0.00 -67.00   0.00    --   400
  5  \w    -85.00 -13.00   0.50   15.00    --  -67.00  72.00  90.00  144
  6  \w   -133.00 -93.00   0.50   15.00    --  -67.00 180.00   0.00   80
  7  \w    -85.00 -12.00   0.50   15.00    --  -67.00  72.00 -90.00  146
  8  \w   -126.00 -86.00   0.50   15.00    --  -67.00 180.00-180.00   80
  9  \f      0.00 200.00   0.50   15.00 -25.00-110.00   0.00    --   400
 10  \w   -128.00 -20.00   0.50   15.00    -- -110.00  72.00-135.00  216
 11  \w   -128.00 -20.00   0.50   15.00    -- -110.00  72.00  45.00  216
 12  \w   -115.00 -20.00   0.50   15.00    -- -110.00  72.00 -45.00  190
 13  \w   -113.00 -23.00   0.50   15.00    -- -110.00  72.00 135.00  180
 14  \w   -141.00 -46.00   0.50   15.00    -- -110.00 180.00 -90.00  190
 15  \w   -141.00 -46.00   0.50   15.00    -- -110.00 180.00-180.00  190
 16  \w   -141.00 -59.00   0.50   15.00    -- -110.00 180.00  90.00  164
 17  \w   -141.00 -55.00   0.50   15.00    -- -110.00 180.00   0.00  172
 18  \w   -141.00 -59.00   0.50   15.00    -- -110.00 180.00  45.00  164
 19  \w   -141.00 -78.00   0.50   15.00    -- -110.00 180.00 -45.00  126
 20  \w   -140.00 -77.00   0.50   15.00    -- -110.00 180.00-135.00  126
 21  \w   -140.00 -56.00   0.50   15.00    -- -110.00 180.00 135.00  168
 22  \w    -91.00 -90.50   0.50   15.00    --  -30.00  45.00   0.00    1
;
_diffrn_measurement_device 'Rigaku XTALAB P100'
_diffrn_measurement_method '\w and \f scans'
_diffrn_orient_matrix_type 'CrysAlisPro convention (1999,Acta A55,543-557)'
_diffrn_orient_matrix_UB_11 -0.0441206000
_diffrn_orient_matrix_UB_12 -0.0262731000
_diffrn_orient_matrix_UB_13 0.1258102000
_diffrn_orient_matrix_UB_21 -0.0344141000
_diffrn_orient_matrix_UB_22 -0.0834677000
_diffrn_orient_matrix_UB_23 -0.0904674000
_diffrn_orient_matrix_UB_31 0.0545626000
_diffrn_orient_matrix_UB_32 -0.0742974000
_diffrn_orient_matrix_UB_33 0.0573589000
_diffrn_radiation_monochromator 'confocal optics'
_diffrn_radiation_probe x-ray
_diffrn_radiation_type CuK\a
_diffrn_radiation_wavelength 1.54184
_diffrn_reflns_av_R_equivalents 0.0502
_diffrn_reflns_av_unetI/netI 0.0295
_diffrn_reflns_Laue_measured_fraction_full 0.996
_diffrn_reflns_Laue_measured_fraction_max 0.989
_diffrn_reflns_limit_h_max 23
_diffrn_reflns_limit_h_min -21
_diffrn_reflns_limit_k_max 14
_diffrn_reflns_limit_k_min -16
_diffrn_reflns_limit_l_max 11
_diffrn_reflns_limit_l_min -11
_diffrn_reflns_number 24975
_diffrn_reflns_point_group_measured_fraction_full 0.996
_diffrn_reflns_point_group_measured_fraction_max 0.989
_diffrn_reflns_theta_full 67.684
_diffrn_reflns_theta_max 68.396
_diffrn_reflns_theta_min 2.242
_diffrn_source 'rotating anode'
_diffrn_source_type 'Enhance (Cu) X-ray Source'
_exptl_absorpt_coefficient_mu 0.835
_exptl_absorpt_correction_T_max 1.00000
_exptl_absorpt_correction_T_min 0.53666
_exptl_absorpt_correction_type multi-scan
_exptl_absorpt_process_details
;
CrysAlisPro 1.171.39.8d (Rigaku Oxford Diffraction, 2015)
Empirical absorption correction using spherical harmonics,
 implemented in SCALE3 ABSPACK scaling algorithm.
;
_exptl_crystal_colour colourless
_exptl_crystal_density_diffrn 1.327
_exptl_crystal_density_method 'not measured'
_exptl_crystal_description prism
_exptl_crystal_F_000 1032
_exptl_crystal_size_max 0.39
_exptl_crystal_size_mid 0.05
_exptl_crystal_size_min 0.02
_refine_diff_density_max 0.308
_refine_diff_density_min -0.301
_refine_diff_density_rms 0.064
_refine_ls_extinction_method none
_refine_ls_goodness_of_fit_ref 1.040
_refine_ls_hydrogen_treatment mixed
_refine_ls_matrix_type full
_refine_ls_number_parameters 330
_refine_ls_number_reflns 4492
_refine_ls_number_restraints 1
_refine_ls_restrained_S_all 1.040
_refine_ls_R_factor_all 0.0567
_refine_ls_R_factor_gt 0.0525
_refine_ls_shift/su_max 0.000
_refine_ls_shift/su_mean 0.000
_refine_ls_structure_factor_coef Fsqd
_refine_ls_weighting_details 'w=1/[\s^2^(Fo^2^)+(0.0830P)^2^+1.0277P] where P=(Fo^2^+2Fc^2^)/3'
_refine_ls_weighting_scheme calc
_refine_ls_wR_factor_gt 0.1495
_refine_ls_wR_factor_ref 0.1525
_reflns_Friedel_coverage 0.000
_reflns_number_gt 3978
_reflns_number_total 4492
_reflns_threshold_expression 'I > 2\s(I)'
_cod_data_source_file c9sc04303a2.cif
_cod_data_source_block 29minor
_cod_depositor_comments
;Adding full bibliography for 1552456--1552458.cif.

 Adding full bibliography for 1552456--1552458.cif.
;
_cod_database_code 1552457
_shelx_shelxl_version_number 2018/3
_shelx_space_group_comment
;
The symmetry employed for this shelxl refinement is uniquely defined
by the following loop, which should always be used as a source of
symmetry information in preference to the above space-group names.
They are only intended as comments.
;
_reflns_odcompleteness_completeness 99.81
_reflns_odcompleteness_iscentric 1
_reflns_odcompleteness_theta 66.97
_olex2_refinement_description
;
1. Fixed Uiso
 At 1.2 times of:
  All C(H) groups, All C(H,H) groups
 At 1.5 times of:
  All C(H,H,H) groups
2. Restrained distances
 N1-H1
 0.92 with sigma of 0.02
3.a Ternary CH refined with riding coordinates:
 C2(H2)
3.b Secondary CH2 refined with riding coordinates:
 C3(H3A,H3B), C5(H5A,H5B), C22(H22A,H22B)
3.c Aromatic/amide H refined with riding coordinates:
 C7(H7), C8(H8), C9(H9), C10(H10), C11(H11), C16(H16), C17(H17), C18(H18),
 C19(H19), C20(H20), C24(H24), C25(H25), C26(H26), C27(H27), C28(H28)
3.d Idealised Me refined as rotating group:
 C21(H21A,H21B,H21C)
;
_olex2_submission_special_instructions 'No special instructions were received'
_oxdiff_exptl_absorpt_empirical_details
;
Empirical correction (ABSPACK) includes:
- Absorption correction using spherical harmonics
- Frame scaling
;
_oxdiff_exptl_absorpt_empirical_full_max 1.777
_oxdiff_exptl_absorpt_empirical_full_min 0.476

loop_
_space_group_symop_operation_xyz
'x, y, z'
'-x, y+1/2, -z+1/2'
'-x, -y, -z'
'x, -y-1/2, z-1/2'

loop_
_atom_site_label
_atom_site_type_symbol
_atom_site_fract_x
_atom_site_fract_y
_atom_site_fract_z
_atom_site_U_iso_or_equiv
_atom_site_adp_type
_atom_site_occupancy
_atom_site_site_symmetry_order
_atom_site_calc_flag
_atom_site_refinement_flags_posn
F1 F 0.44010(5) 0.54036(9) 0.59507(14) 0.0557(3) Uani 1 1 d .
F2 F 0.37373(8) 0.54593(14) 0.40804(15) 0.0803(5) Uani 1 1 d .
F3 F 0.35951(7) 0.43576(10) 0.5694(2) 0.0799(5) Uani 1 1 d .
O1 O 0.42588(7) 0.70265(10) 0.82456(14) 0.0459(3) Uani 1 1 d .
O2 O 0.24502(7) 0.64898(10) 0.33520(15) 0.0492(4) Uani 1 1 d .
N1 N 0.46703(8) 0.77720(12) 0.63116(17) 0.0427(4) Uani 1 1 d D
H1 H 0.4615(12) 0.7899(17) 0.5376(18) 0.055(6) Uiso 1 1 d D
N2 N 0.19947(7) 0.49690(11) 0.39523(16) 0.0391(4) Uani 1 1 d .
N3 N 0.19757(8) 0.43527(11) 0.51712(17) 0.0414(4) Uani 1 1 d .
C1 C 0.25328(9) 0.58328(12) 0.58179(19) 0.0366(4) Uani 1 1 d .
C2 C 0.32950(8) 0.60139(12) 0.62605(19) 0.0361(4) Uani 1 1 d .
H2 H 0.335468 0.585277 0.728343 0.043 Uiso 1 1 calc R
C3 C 0.35396(9) 0.70889(13) 0.6089(2) 0.0387(4) Uani 1 1 d .
H3A H 0.361137 0.721723 0.508640 0.046 Uiso 1 1 calc R
H3B H 0.319253 0.754372 0.638871 0.046 Uiso 1 1 calc R
C4 C 0.41974(9) 0.72799(13) 0.69788(19) 0.0370(4) Uani 1 1 d .
C5 C 0.53060(12) 0.8067(2) 0.7083(2) 0.0672(7) Uani 1 1 d .
H5A H 0.549953 0.749979 0.760318 0.081 Uiso 1 1 calc R
H5B H 0.521616 0.858487 0.777252 0.081 Uiso 1 1 calc R
C6 C 0.58006(10) 0.84446(16) 0.6038(2) 0.0475(5) Uani 1 1 d .
C7 C 0.62681(12) 0.78075(16) 0.5486(2) 0.0570(6) Uani 1 1 d .
H7 H 0.628900 0.714920 0.579569 0.068 Uiso 1 1 calc R
C8 C 0.67036(12) 0.8131(2) 0.4486(3) 0.0629(6) Uani 1 1 d .
H8 H 0.701567 0.769077 0.412451 0.075 Uiso 1 1 calc R
C9 C 0.66807(11) 0.9100(2) 0.4017(3) 0.0632(6) Uani 1 1 d .
H9 H 0.696999 0.931419 0.332604 0.076 Uiso 1 1 calc R
C10 C 0.62249(12) 0.97529(19) 0.4578(3) 0.0638(6) Uani 1 1 d .
H10 H 0.621073 1.041260 0.427376 0.077 Uiso 1 1 calc R
C11 C 0.57887(10) 0.94295(17) 0.5594(2) 0.0539(5) Uani 1 1 d .
H11 H 0.548679 0.987474 0.597919 0.065 Uiso 1 1 calc R
C12 C 0.37562(10) 0.53203(15) 0.5483(2) 0.0458(5) Uani 1 1 d .
C13 C 0.23458(8) 0.58376(13) 0.4214(2) 0.0378(4) Uani 1 1 d .
C14 C 0.22856(9) 0.48073(13) 0.6214(2) 0.0400(4) Uani 1 1 d .
C15 C 0.16474(9) 0.46533(15) 0.2666(2) 0.0426(4) Uani 1 1 d .
C16 C 0.13061(10) 0.53413(18) 0.1776(2) 0.0526(5) Uani 1 1 d .
H16 H 0.131615 0.601612 0.200145 0.063 Uiso 1 1 calc R
C17 C 0.09532(12) 0.5008(2) 0.0557(3) 0.0678(7) Uani 1 1 d .
H17 H 0.071639 0.546115 -0.003424 0.081 Uiso 1 1 calc R
C18 C 0.09463(13) 0.4009(3) 0.0199(3) 0.0733(8) Uani 1 1 d .
H18 H 0.071001 0.379199 -0.063201 0.088 Uiso 1 1 calc R
C19 C 0.12912(13) 0.3337(2) 0.1081(3) 0.0680(7) Uani 1 1 d .
H19 H 0.129070 0.266515 0.083591 0.082 Uiso 1 1 calc R
C20 C 0.16377(10) 0.36489(17) 0.2323(2) 0.0536(5) Uani 1 1 d .
H20 H 0.186242 0.318994 0.292520 0.064 Uiso 1 1 calc R
C21 C 0.23604(11) 0.43578(17) 0.7672(2) 0.0549(5) Uani 1 1 d .
H21A H 0.207334 0.378236 0.771388 0.082 Uiso 1 1 calc GR
H21B H 0.223190 0.483686 0.837137 0.082 Uiso 1 1 calc GR
H21C H 0.282416 0.416445 0.787222 0.082 Uiso 1 1 calc GR
C22 C 0.20772(10) 0.66384(16) 0.6503(2) 0.0495(5) Uani 1 1 d .
H22A H 0.214395 0.659723 0.753845 0.059 Uiso 1 1 calc R
H22B H 0.222930 0.729184 0.621430 0.059 Uiso 1 1 calc R
C23 C 0.13260(9) 0.65488(14) 0.6106(2) 0.0457(4) Uani 1 1 d .
C24 C 0.09062(11) 0.59439(18) 0.6861(2) 0.0554(5) Uani 1 1 d .
H24 H 0.109007 0.557543 0.763134 0.067 Uiso 1 1 calc R
C25 C 0.02252(11) 0.58730(19) 0.6504(3) 0.0619(6) Uani 1 1 d .
H25 H -0.004653 0.546406 0.703616 0.074 Uiso 1 1 calc R
C26 C -0.00580(11) 0.64032(19) 0.5363(3) 0.0642(6) Uani 1 1 d .
H26 H -0.051968 0.635138 0.511887 0.077 Uiso 1 1 calc R
C27 C 0.03485(12) 0.7014(2) 0.4582(3) 0.0689(7) Uani 1 1 d .
H27 H 0.016213 0.737492 0.380630 0.083 Uiso 1 1 calc R
C28 C 0.10372(11) 0.70862(17) 0.4963(3) 0.0595(6) Uani 1 1 d .
H28 H 0.130881 0.750217 0.444081 0.071 Uiso 1 1 calc R

loop_
_atom_site_aniso_label
_atom_site_aniso_U_11
_atom_site_aniso_U_22
_atom_site_aniso_U_33
_atom_site_aniso_U_23
_atom_site_aniso_U_13
_atom_site_aniso_U_12
F1 0.0340(6) 0.0551(7) 0.0775(8) -0.0121(6) -0.0022(5) 0.0085(5)
F2 0.0676(9) 0.1206(13) 0.0523(8) -0.0203(8) 0.0006(6) 0.0375(9)
F3 0.0533(8) 0.0407(7) 0.1469(15) -0.0260(8) 0.0150(8) 0.0022(5)
O1 0.0450(7) 0.0527(8) 0.0397(7) -0.0013(6) 0.0005(5) -0.0062(6)
O2 0.0425(7) 0.0452(7) 0.0589(8) 0.0145(6) -0.0064(6) -0.0070(6)
N1 0.0356(8) 0.0515(9) 0.0403(8) 0.0017(7) -0.0063(6) -0.0128(7)
N2 0.0352(8) 0.0364(8) 0.0450(8) 0.0015(6) -0.0045(6) -0.0042(6)
N3 0.0360(8) 0.0362(8) 0.0517(9) 0.0049(6) -0.0019(7) -0.0031(6)
C1 0.0307(9) 0.0328(8) 0.0458(9) -0.0019(7) -0.0015(7) 0.0000(7)
C2 0.0301(9) 0.0346(9) 0.0433(9) -0.0028(7) -0.0014(7) -0.0006(7)
C3 0.0313(9) 0.0380(9) 0.0464(10) 0.0027(7) -0.0015(7) -0.0023(7)
C4 0.0342(9) 0.0355(9) 0.0411(9) -0.0047(7) 0.0009(7) -0.0012(7)
C5 0.0460(12) 0.1032(19) 0.0512(12) 0.0015(12) -0.0067(10) -0.0341(13)
C6 0.0337(9) 0.0599(12) 0.0480(10) -0.0034(9) -0.0067(8) -0.0154(8)
C7 0.0654(14) 0.0434(11) 0.0610(13) -0.0104(9) -0.0069(11) -0.0097(10)
C8 0.0542(13) 0.0724(15) 0.0621(13) -0.0189(12) 0.0026(10) 0.0051(11)
C9 0.0415(12) 0.0936(18) 0.0549(13) 0.0057(12) 0.0047(9) -0.0120(11)
C10 0.0537(13) 0.0597(14) 0.0769(16) 0.0195(12) -0.0057(11) -0.0035(10)
C11 0.0337(10) 0.0623(13) 0.0650(13) 0.0005(10) -0.0023(9) 0.0090(9)
C12 0.0362(10) 0.0426(10) 0.0582(12) -0.0121(8) -0.0035(8) 0.0022(8)
C13 0.0272(8) 0.0355(9) 0.0505(10) 0.0026(7) -0.0011(7) 0.0002(6)
C14 0.0323(9) 0.0377(9) 0.0495(10) 0.0027(7) -0.0017(7) -0.0019(7)
C15 0.0272(8) 0.0545(11) 0.0458(10) -0.0040(8) 0.0004(7) -0.0071(8)
C16 0.0420(11) 0.0649(13) 0.0504(11) 0.0038(9) -0.0016(9) -0.0067(9)
C17 0.0496(13) 0.103(2) 0.0499(12) 0.0101(13) -0.0062(10) -0.0155(13)
C18 0.0555(14) 0.114(2) 0.0496(12) -0.0168(14) -0.0010(10) -0.0318(14)
C19 0.0550(13) 0.0778(16) 0.0712(15) -0.0268(13) 0.0042(11) -0.0213(12)
C20 0.0403(11) 0.0553(12) 0.0649(13) -0.0130(10) 0.0009(9) -0.0083(9)
C21 0.0486(12) 0.0593(13) 0.0560(12) 0.0151(10) -0.0037(9) -0.0095(9)
C22 0.0349(10) 0.0470(11) 0.0666(13) -0.0143(9) 0.0029(9) 0.0017(8)
C23 0.0332(9) 0.0401(9) 0.0640(12) -0.0092(8) 0.0049(8) 0.0027(7)
C24 0.0421(11) 0.0667(14) 0.0580(12) 0.0063(10) 0.0071(9) 0.0029(10)
C25 0.0393(11) 0.0661(14) 0.0814(16) 0.0079(12) 0.0133(11) -0.0031(10)
C26 0.0304(10) 0.0672(14) 0.0945(18) 0.0017(13) 0.0001(10) 0.0035(9)
C27 0.0442(12) 0.0729(16) 0.0895(18) 0.0202(13) 0.0026(11) 0.0153(11)
C28 0.0385(11) 0.0495(12) 0.0910(17) 0.0152(11) 0.0096(10) 0.0074(9)

loop_
_atom_type_symbol
_atom_type_description
_atom_type_scat_dispersion_real
_atom_type_scat_dispersion_imag
_atom_type_scat_source
C C 0.0181 0.0091 'International Tables Vol C Tables 4.2.6.8 and 6.1.1.4'
H H 0.0000 0.0000 'International Tables Vol C Tables 4.2.6.8 and 6.1.1.4'
F F 0.0727 0.0534 'International Tables Vol C Tables 4.2.6.8 and 6.1.1.4'
N N 0.0311 0.0180 'International Tables Vol C Tables 4.2.6.8 and 6.1.1.4'
O O 0.0492 0.0322 'International Tables Vol C Tables 4.2.6.8 and 6.1.1.4'

loop_
_geom_angle_atom_site_label_1
_geom_angle_atom_site_label_2
_geom_angle_atom_site_label_3
_geom_angle
C4 N1 H1 120.3(16)
C4 N1 C5 120.58(16)
C5 N1 H1 119.0(16)
N3 N2 C15 118.47(14)
C13 N2 N3 112.99(14)
C13 N2 C15 128.50(16)
C14 N3 N2 107.61(14)
C2 C1 C22 110.60(14)
C13 C1 C2 116.07(15)
C13 C1 C22 106.56(15)
C14 C1 C2 113.38(14)
C14 C1 C13 100.35(14)
C14 C1 C22 109.20(15)
C1 C2 H2 106.7
C3 C2 C1 115.12(14)
C3 C2 H2 106.7
C12 C2 C1 111.96(14)
C12 C2 H2 106.7
C12 C2 C3 109.14(15)
C2 C3 H3A 109.3
C2 C3 H3B 109.3
H3A C3 H3B 108.0
C4 C3 C2 111.43(14)
C4 C3 H3A 109.3
C4 C3 H3B 109.3
O1 C4 N1 123.65(16)
O1 C4 C3 120.90(16)
N1 C4 C3 115.36(15)
N1 C5 H5A 109.7
N1 C5 H5B 109.7
N1 C5 C6 109.86(17)
H5A C5 H5B 108.2
C6 C5 H5A 109.7
C6 C5 H5B 109.7
C7 C6 C5 120.3(2)
C7 C6 C11 118.8(2)
C11 C6 C5 120.9(2)
C6 C7 H7 119.5
C8 C7 C6 120.9(2)
C8 C7 H7 119.5
C7 C8 H8 119.8
C9 C8 C7 120.4(2)
C9 C8 H8 119.8
C8 C9 H9 120.3
C8 C9 C10 119.5(2)
C10 C9 H9 120.3
C9 C10 H10 119.9
C9 C10 C11 120.2(2)
C11 C10 H10 119.9
C6 C11 H11 119.9
C10 C11 C6 120.2(2)
C10 C11 H11 119.9
F1 C12 F3 105.20(16)
F1 C12 C2 112.40(15)
F2 C12 F1 106.80(17)
F2 C12 F3 106.62(17)
F2 C12 C2 113.75(16)
F3 C12 C2 111.52(17)
O2 C13 N2 126.67(17)
O2 C13 C1 127.87(16)
N2 C13 C1 105.36(14)
N3 C14 C1 113.35(16)
N3 C14 C21 121.54(17)
C21 C14 C1 125.07(17)
C16 C15 N2 120.30(18)
C20 C15 N2 119.15(18)
C20 C15 C16 120.54(19)
C15 C16 H16 120.5
C17 C16 C15 119.0(2)
C17 C16 H16 120.5
C16 C17 H17 119.6
C16 C17 C18 120.9(3)
C18 C17 H17 119.6
C17 C18 H18 120.2
C19 C18 C17 119.6(2)
C19 C18 H18 120.2
C18 C19 H19 119.7
C18 C19 C20 120.7(2)
C20 C19 H19 119.7
C15 C20 H20 120.3
C19 C20 C15 119.3(2)
C19 C20 H20 120.3
C14 C21 H21A 109.5
C14 C21 H21B 109.5
C14 C21 H21C 109.5
H21A C21 H21B 109.5
H21A C21 H21C 109.5
H21B C21 H21C 109.5
C1 C22 H22A 108.5
C1 C22 H22B 108.5
H22A C22 H22B 107.5
C23 C22 C1 114.96(16)
C23 C22 H22A 108.5
C23 C22 H22B 108.5
C24 C23 C22 121.9(2)
C24 C23 C28 117.81(19)
C28 C23 C22 120.26(19)
C23 C24 H24 119.2
C25 C24 C23 121.6(2)
C25 C24 H24 119.2
C24 C25 H25 119.8
C24 C25 C26 120.3(2)
C26 C25 H25 119.8
C25 C26 H26 120.2
C25 C26 C27 119.5(2)
C27 C26 H26 120.2
C26 C27 H27 120.2
C26 C27 C28 119.6(2)
C28 C27 H27 120.2
C23 C28 C27 121.1(2)
C23 C28 H28 119.4
C27 C28 H28 119.4

loop_
_geom_bond_atom_site_label_1
_geom_bond_atom_site_label_2
_geom_bond_distance
F1 C12 1.328(2)
F2 C12 1.321(3)
F3 C12 1.348(2)
O1 C4 1.230(2)
O2 C13 1.214(2)
N1 H1 0.891(16)
N1 C4 1.326(2)
N1 C5 1.467(2)
N2 N3 1.409(2)
N2 C13 1.371(2)
N2 C15 1.415(2)
N3 C14 1.276(2)
C1 C2 1.557(2)
C1 C13 1.523(3)
C1 C14 1.513(2)
C1 C22 1.565(2)
C2 H2 0.9800
C2 C3 1.533(2)
C2 C12 1.515(2)
C3 H3A 0.9700
C3 H3B 0.9700
C3 C4 1.525(2)
C5 H5A 0.9700
C5 H5B 0.9700
C5 C6 1.506(3)
C6 C7 1.378(3)
C6 C11 1.385(3)
C7 H7 0.9300
C7 C8 1.373(3)
C8 H8 0.9300
C8 C9 1.372(4)
C9 H9 0.9300
C9 C10 1.380(4)
C10 H10 0.9300
C10 C11 1.385(3)
C11 H11 0.9300
C14 C21 1.490(3)
C15 C16 1.391(3)
C15 C20 1.385(3)
C16 H16 0.9300
C16 C17 1.376(3)
C17 H17 0.9300
C17 C18 1.382(4)
C18 H18 0.9300
C18 C19 1.376(4)
C19 H19 0.9300
C19 C20 1.380(3)
C20 H20 0.9300
C21 H21A 0.9600
C21 H21B 0.9600
C21 H21C 0.9600
C22 H22A 0.9700
C22 H22B 0.9700
C22 C23 1.514(3)
C23 C24 1.381(3)
C23 C28 1.385(3)
C24 H24 0.9300
C24 C25 1.371(3)
C25 H25 0.9300
C25 C26 1.374(4)
C26 H26 0.9300
C26 C27 1.383(4)
C27 H27 0.9300
C27 C28 1.390(3)
C28 H28 0.9300

loop_
_geom_hbond_atom_site_label_D
_geom_hbond_atom_site_label_H
_geom_hbond_atom_site_label_A
_geom_hbond_distance_DH
_geom_hbond_distance_HA
_geom_hbond_distance_DA
_geom_hbond_angle_DHA
_geom_hbond_site_symmetry_A
_geom_hbond_publ_flag
N1 H1 O1 0.891(16) 2.076(17) 2.945(2) 165(2) 4_575 yes
